data_1512854
loop_
_publ_author_name
'Stephanie Jones'
'Jose M. Vargas'
'Steven Pellizzeri'
'Charles J. O-Connor'
'Jon Zubieta'

_publ_section_title
;
 Solid state coordination chemistry: Structural consequences of varying
 diphosphonate tether length and fluoride incorporation in the
 copper-bisterpy/oxomolybdenum/organodiphosphonate system (bisterpy =
 2,2':4',4":2',2"'-quarterpyridyl-6',6'-di-2-pyridine)
;
_journal_name_full
;
Inorganica Chimica Acta
;
_journal_page_first 44
_journal_page_last 57
_journal_paper_doi 10.1016/j.ica.2012.10.023
_journal_volume 395
_journal_year 2013
_chemical_formula_moiety 'C35 H34 Cu2 Mo5 N6 O23 P2'
_chemical_formula_sum 'C35 H34 Cu2 Mo5 N6 O23 P2'
_chemical_formula_weight 1575.40
_space_group_IT_number 2
_symmetry_cell_setting triclinic
_symmetry_space_group_name_Hall '-P 1'
_symmetry_space_group_name_H-M 'P -1'
_atom_sites_solution_hydrogens geom
_atom_sites_solution_primary direct
_atom_sites_solution_secondary difmap
_cell_angle_alpha 98.655(3)
_cell_angle_beta 95.150(3)
_cell_angle_gamma 117.037(2)
_cell_formula_units_Z 2
_cell_length_a 10.5271(14)
_cell_length_b 11.4603(15)
_cell_length_c 20.941(3)
_cell_measurement_reflns_used 3581
_cell_measurement_temperature 90(2)
_cell_measurement_theta_max 27.95
_cell_measurement_theta_min 2.18
_cell_volume 2188.5(5)
_computing_cell_refinement 'Bruker SMART (Bruker, 2002)'
_computing_data_collection 'Bruker SMART (Bruker, 2002)'
_computing_data_reduction 'Bruker SAINT (Bruker, 2002)'
_computing_molecular_graphics 'CrystalMaker (Palmer, 2006)'
_computing_publication_material 'Bruker SHELXTL (Bruker, 2002)'
_computing_structure_refinement 'SHELXL-97 (Sheldrick, 1997)'
_computing_structure_solution 'SHELXS-97 (Sheldrick, 1997)'
_diffrn_ambient_temperature 90(2)
_diffrn_detector_area_resol_mean 512
_diffrn_measured_fraction_theta_full 0.991
_diffrn_measured_fraction_theta_max 0.991
_diffrn_measurement_device_type 'Bruker APEX CCD area detector'
_diffrn_measurement_method 'Phi and omega scans'
_diffrn_radiation_monochromator graphite
_diffrn_radiation_source 'fine-focus sealed tube'
_diffrn_radiation_type MoK\a
_diffrn_radiation_wavelength 0.71073
_diffrn_reflns_av_R_equivalents 0.0512
_diffrn_reflns_av_sigmaI/netI 0.0761
_diffrn_reflns_limit_h_max 13
_diffrn_reflns_limit_h_min -13
_diffrn_reflns_limit_k_max 15
_diffrn_reflns_limit_k_min -15
_diffrn_reflns_limit_l_max 27
_diffrn_reflns_limit_l_min -27
_diffrn_reflns_number 22317
_diffrn_reflns_theta_full 28.08
_diffrn_reflns_theta_max 28.08
_diffrn_reflns_theta_min 2.00
_exptl_absorpt_coefficient_mu 2.510
_exptl_absorpt_correction_T_max 0.9063
_exptl_absorpt_correction_T_min 0.7527
_exptl_absorpt_correction_type multi-scan
_exptl_absorpt_process_details 'SADABS SHELXL-97 (Sheldrick, 1997)'
_exptl_crystal_colour blue
_exptl_crystal_density_diffrn 2.391
_exptl_crystal_density_meas 0
_exptl_crystal_density_method 'not measured'
_exptl_crystal_description plate
_exptl_crystal_F_000 1536
_exptl_crystal_size_max 0.12
_exptl_crystal_size_mid 0.10
_exptl_crystal_size_min 0.04
_refine_diff_density_max 2.765
_refine_diff_density_min -2.280
_refine_diff_density_rms 0.275
_refine_ls_extinction_method none
_refine_ls_goodness_of_fit_ref 0.997
_refine_ls_hydrogen_treatment constr
_refine_ls_matrix_type full
_refine_ls_number_parameters 658
_refine_ls_number_reflns 10542
_refine_ls_number_restraints 0
_refine_ls_restrained_S_all 0.997
_refine_ls_R_factor_all 0.0826
_refine_ls_R_factor_gt 0.0658
_refine_ls_shift/su_max 0.003
_refine_ls_shift/su_mean 0.002
_refine_ls_structure_factor_coef Fsqd
_refine_ls_weighting_details 'calc w=1/[\s^2^(Fo^2^)+(0.0657P)^2^+37.7244P] where P=(Fo^2^+2Fc^2^)/3'
_refine_ls_weighting_scheme calc
_refine_ls_wR_factor_gt 0.1489
_refine_ls_wR_factor_ref 0.1580
_reflns_number_gt 8413
_reflns_number_total 10542
_reflns_threshold_expression >2sigma(I)
_cod_data_source_file ICA-2013-395-44-57-2.cif
_cod_data_source_block compound-2
_cod_original_sg_symbol_Hall -P1
_cod_original_sg_symbol_H-M P-1
_cod_database_code 1512854

loop_
_symmetry_equiv_pos_as_xyz
'x, y, z'
'-x, -y, -z'

loop_
_atom_site_label
_atom_site_type_symbol
_atom_site_fract_x
_atom_site_fract_y
_atom_site_fract_z
_atom_site_U_iso_or_equiv
_atom_site_adp_type
_atom_site_occupancy
_atom_site_symmetry_multiplicity
_atom_site_calc_flag
_atom_site_refinement_flags
Mo1 Mo 0.52292(7) 0.62523(7) 0.12294(3) 0.00780(14) Uani 1 1 d .
Mo2 Mo 0.80332(7) 0.86110(7) 0.23735(3) 0.00871(14) Uani 1 1 d .
Mo3 Mo 0.87293(7) 0.71952(7) 0.35681(3) 0.00852(14) Uani 1 1 d .
Mo4 Mo 0.59638(7) 0.40604(7) 0.33786(3) 0.01050(15) Uani 1 1 d .
Mo5 Mo 0.40240(7) 0.32688(7) 0.16858(3) 0.00904(14) Uani 1 1 d .
Cu1 Cu 0.38241(10) 0.79337(10) 0.03566(5) 0.00971(19) Uani 1 1 d .
Cu2 Cu 0.82111(10) 0.85988(10) 0.50326(5) 0.0109(2) Uani 1 1 d .
P1 P 0.5118(2) 0.6279(2) 0.28849(10) 0.0091(4) Uani 1 1 d .
P2 P 0.7671(2) 0.5393(2) 0.20133(9) 0.0082(4) Uani 1 1 d .
O1 O 0.3715(6) 0.6418(6) 0.1006(3) 0.0119(11) Uani 1 1 d .
O2 O 0.6100(6) 0.6614(6) 0.0580(3) 0.0128(11) Uani 1 1 d .
O3 O 0.6175(6) 0.7945(5) 0.1854(3) 0.0096(10) Uani 1 1 d .
O4 O 0.9139(6) 0.9207(6) 0.1820(3) 0.0140(12) Uani 1 1 d .
O5 O 0.8205(6) 1.0024(6) 0.2863(3) 0.0130(11) Uani 1 1 d .
O6 O 0.9313(6) 0.8180(6) 0.2913(3) 0.0110(11) Uani 1 1 d .
O7 O 0.8960(6) 0.8445(6) 0.4245(3) 0.0124(11) Uani 1 1 d .
O8 O 1.0196(6) 0.6969(6) 0.3732(3) 0.0141(12) Uani 1 1 d .
O9 O 0.7371(6) 0.5776(6) 0.3914(3) 0.0105(11) Uani 1 1 d .
O10 O 0.4922(6) 0.3392(6) 0.3949(3) 0.0166(12) Uani 1 1 d .
O11 O 0.6948(6) 0.3205(6) 0.3314(3) 0.0178(13) Uani 1 1 d .
O12 O 0.4721(6) 0.3205(6) 0.2540(3) 0.0118(11) Uani 1 1 d .
O13 O 0.3820(6) 0.1821(6) 0.1211(3) 0.0134(11) Uani 1 1 d .
O14 O 0.2277(6) 0.2874(6) 0.1742(3) 0.0150(12) Uani 1 1 d .
O15 O 0.4447(6) 0.4354(6) 0.1024(3) 0.0149(11) Uani 1 1 d P
O16 O 0.4719(6) 0.5493(6) 0.2160(3) 0.0095(10) Uani 1 1 d .
O17 O 0.6730(5) 0.7356(6) 0.3060(3) 0.0096(10) Uani 1 1 d .
O18 O 0.4780(6) 0.5318(6) 0.3341(3) 0.0136(11) Uani 1 1 d .
O19 O 0.7352(6) 0.6450(5) 0.1770(3) 0.0089(10) Uani 1 1 d .
O20 O 0.7607(5) 0.5476(5) 0.2756(3) 0.0092(10) Uani 1 1 d .
O21 O 0.6608(6) 0.3988(6) 0.1632(3) 0.0133(11) Uani 1 1 d .
O90 O 0.4017(6) 0.6776(6) -0.0353(3) 0.0156(12) Uani 1 1 d .
O91 O 0.5809(8) 0.6906(7) 0.4735(3) 0.0315(17) Uani 1 1 d .
N1 N 0.1664(7) 0.7221(7) 0.0140(3) 0.0106(13) Uani 1 1 d .
N2 N 0.3578(7) 0.8987(7) 0.1088(3) 0.0096(12) Uani 1 1 d .
N3 N 0.5903(7) 0.9342(7) 0.0699(3) 0.0122(13) Uani 1 1 d .
N4 N 0.7465(7) 0.9867(7) 0.4841(3) 0.0127(13) Uani 1 1 d .
N5 N 0.7889(8) 0.9139(7) 0.5889(3) 0.0137(14) Uani 1 1 d .
N6 N 0.9004(8) 0.7634(7) 0.5535(3) 0.0159(14) Uani 1 1 d .
C1 C 0.0766(9) 0.6386(9) -0.0405(4) 0.0148(16) Uani 1 1 d .
H1 H 0.1144 0.6033 -0.0732 0.018 Uiso 1 1 calc R
C2 C -0.0701(9) 0.6008(9) -0.0516(4) 0.0163(16) Uani 1 1 d .
H2 H -0.1319 0.5406 -0.0909 0.020 Uiso 1 1 calc R
C3 C -0.1245(9) 0.6535(9) -0.0036(4) 0.0176(17) Uani 1 1 d .
H3 H -0.2245 0.6297 -0.0098 0.021 Uiso 1 1 calc R
C4 C -0.0324(9) 0.7404(9) 0.0529(4) 0.0159(16) Uani 1 1 d .
H4 H -0.0677 0.7773 0.0861 0.019 Uiso 1 1 calc R
C5 C 0.1118(9) 0.7729(8) 0.0605(4) 0.0122(15) Uani 1 1 d .
C6 C 0.2228(9) 0.8664(8) 0.1183(4) 0.0132(15) Uani 1 1 d .
C7 C 0.1986(8) 0.9150(8) 0.1772(4) 0.0097(14) Uani 1 1 d .
H7 H 0.1032 0.8950 0.1835 0.012 Uiso 1 1 calc R
C8 C 0.3178(9) 0.9950(8) 0.2280(4) 0.0123(15) Uani 1 1 d .
C9 C 0.4574(8) 1.0322(8) 0.2165(4) 0.0120(15) Uani 1 1 d .
H9 H 0.5391 1.0896 0.2500 0.014 Uiso 1 1 calc R
C10 C 0.4752(8) 0.9836(8) 0.1547(4) 0.0124(15) Uani 1 1 d .
C11 C 0.6096(8) 1.0123(8) 0.1291(4) 0.0162(15) Uani 1 1 d P
C12 C 0.7462(8) 1.1119(8) 0.1622(4) 0.0121(15) Uani 1 1 d .
H12 H 0.7572 1.1671 0.2032 0.015 Uiso 1 1 calc R
C13 C 0.8677(9) 1.1287(8) 0.1333(4) 0.0151(16) Uani 1 1 d .
H13 H 0.9629 1.1936 0.1549 0.018 Uiso 1 1 calc R
C14 C 0.8446(9) 1.0487(8) 0.0730(4) 0.0148(16) Uani 1 1 d .
H14 H 0.9249 1.0588 0.0524 0.018 Uiso 1 1 calc R
C15 C 0.7064(10) 0.9538(9) 0.0419(4) 0.0162(17) Uani 1 1 d .
H15 H 0.6930 0.9011 -0.0002 0.019 Uiso 1 1 calc R
C16 C 0.7315(9) 1.0189(8) 0.4262(4) 0.0144(16) Uani 1 1 d .
H16 H 0.7557 0.9785 0.3896 0.017 Uiso 1 1 calc R
C17 C 0.6816(9) 1.1097(9) 0.4182(4) 0.0163(17) Uani 1 1 d .
H17 H 0.6704 1.1304 0.3765 0.020 Uiso 1 1 calc R
C18 C 0.6484(9) 1.1697(9) 0.4715(4) 0.0167(17) Uani 1 1 d .
H18 H 0.6163 1.2338 0.4672 0.020 Uiso 1 1 calc R
C19 C 0.6622(9) 1.1355(8) 0.5312(4) 0.0136(15) Uani 1 1 d .
H19 H 0.6392 1.1753 0.5685 0.016 Uiso 1 1 calc R
C20 C 0.7106(8) 1.0413(8) 0.5357(4) 0.0121(15) Uani 1 1 d .
C21 C 0.7262(8) 0.9918(8) 0.5960(4) 0.0118(15) Uani 1 1 d .
C22 C 0.6812(8) 1.0157(8) 0.6546(4) 0.0115(15) Uani 1 1 d .
H22 H 0.6288 1.0646 0.6590 0.014 Uiso 1 1 calc R
C23 C 0.7145(8) 0.9666(8) 0.7064(4) 0.0115(15) Uani 1 1 d .
C24 C 0.7868(8) 0.8906(8) 0.6991(4) 0.0126(15) Uani 1 1 d .
H24 H 0.8136 0.8598 0.7350 0.015 Uiso 1 1 calc R
C25 C 0.8185(8) 0.8615(8) 0.6378(4) 0.0110(15) Uani 1 1 d .
C26 C 0.8823(9) 0.7735(9) 0.6178(4) 0.0145(16) Uani 1 1 d .
C27 C 0.9271(10) 0.7110(9) 0.6589(4) 0.0190(18) Uani 1 1 d .
H27 H 0.9143 0.7190 0.7034 0.023 Uiso 1 1 calc R
C28 C 0.9913(10) 0.6364(10) 0.6339(5) 0.0220(19) Uani 1 1 d .
H28 H 1.0230 0.5925 0.6615 0.026 Uiso 1 1 calc R
C29 C 1.0092(10) 0.6255(10) 0.5700(4) 0.0195(18) Uani 1 1 d .
H29 H 1.0547 0.5756 0.5531 0.023 Uiso 1 1 calc R
C30 C 0.9601(10) 0.6881(9) 0.5300(4) 0.0181(17) Uani 1 1 d .
H30 H 0.9690 0.6774 0.4851 0.022 Uiso 1 1 calc R
C31 C 0.4122(9) 0.7197(8) 0.2976(4) 0.0141(16) Uani 1 1 d .
H31A H 0.4516 0.7825 0.3411 0.017 Uiso 1 1 calc R
H31B H 0.4306 0.7746 0.2639 0.017 Uiso 1 1 calc R
C32 C 0.2475(8) 0.6366(9) 0.2922(4) 0.0145(16) Uani 1 1 d .
H32A H 0.2279 0.5791 0.3248 0.017 Uiso 1 1 calc R
H32B H 0.2070 0.6983 0.3034 0.017 Uiso 1 1 calc R
C33 C 0.1698(9) 0.5482(9) 0.2245(4) 0.0144(16) Uani 1 1 d .
H33A H 0.1934 0.4734 0.2173 0.017 Uiso 1 1 calc R
H33B H 0.2062 0.6015 0.1909 0.017 Uiso 1 1 calc R
C34 C 0.9513(8) 0.5844(8) 0.1941(4) 0.0149(15) Uani 1 1 d P
H34A H 0.9615 0.5874 0.1477 0.018 Uiso 1 1 calc R
H34B H 1.0149 0.6758 0.2209 0.018 Uiso 1 1 calc R
C35 C 1.0045(8) 0.4901(8) 0.2152(4) 0.0131(16) Uani 1 1 d .
H35A H 0.9586 0.4050 0.1818 0.016 Uiso 1 1 calc R
H35B H 0.9728 0.4690 0.2571 0.016 Uiso 1 1 calc R

loop_
_atom_site_aniso_label
_atom_site_aniso_U_11
_atom_site_aniso_U_22
_atom_site_aniso_U_33
_atom_site_aniso_U_23
_atom_site_aniso_U_13
_atom_site_aniso_U_12
Mo1 0.0048(3) 0.0141(3) 0.0092(3) 0.0084(2) 0.0026(2) 0.0064(2)
Mo2 0.0066(3) 0.0135(3) 0.0095(3) 0.0078(2) 0.0028(2) 0.0059(2)
Mo3 0.0049(3) 0.0156(3) 0.0086(3) 0.0077(2) 0.0029(2) 0.0060(2)
Mo4 0.0067(3) 0.0159(3) 0.0133(3) 0.0111(3) 0.0038(2) 0.0063(3)
Mo5 0.0049(3) 0.0140(3) 0.0116(3) 0.0086(2) 0.0025(2) 0.0053(2)
Cu1 0.0060(4) 0.0168(5) 0.0102(4) 0.0073(4) 0.0037(3) 0.0069(4)
Cu2 0.0112(5) 0.0185(5) 0.0094(4) 0.0094(4) 0.0057(4) 0.0098(4)
P1 0.0064(9) 0.0160(10) 0.0099(9) 0.0092(8) 0.0036(7) 0.0073(8)
P2 0.0049(8) 0.0152(10) 0.0096(9) 0.0095(7) 0.0032(7) 0.0066(7)
O1 0.007(3) 0.018(3) 0.017(3) 0.012(2) 0.004(2) 0.008(2)
O2 0.011(3) 0.023(3) 0.013(3) 0.016(2) 0.008(2) 0.011(2)
O3 0.007(2) 0.015(3) 0.011(3) 0.007(2) 0.003(2) 0.006(2)
O4 0.013(3) 0.021(3) 0.016(3) 0.015(2) 0.009(2) 0.010(2)
O5 0.010(3) 0.014(3) 0.014(3) 0.006(2) 0.005(2) 0.004(2)
O6 0.006(2) 0.021(3) 0.008(2) 0.008(2) 0.001(2) 0.007(2)
O7 0.011(3) 0.022(3) 0.009(3) 0.009(2) 0.005(2) 0.009(2)
O8 0.011(3) 0.027(3) 0.010(3) 0.008(2) 0.002(2) 0.013(3)
O9 0.008(3) 0.016(3) 0.007(2) 0.006(2) 0.002(2) 0.004(2)
O10 0.008(3) 0.023(3) 0.021(3) 0.019(3) 0.007(2) 0.004(2)
O11 0.009(3) 0.026(3) 0.021(3) 0.012(3) 0.002(2) 0.008(3)
O12 0.010(3) 0.014(3) 0.015(3) 0.008(2) 0.004(2) 0.006(2)
O13 0.014(3) 0.011(3) 0.014(3) 0.005(2) -0.003(2) 0.004(2)
O14 0.007(3) 0.021(3) 0.023(3) 0.013(3) 0.004(2) 0.010(2)
O15 0.011(2) 0.025(3) 0.013(2) 0.008(2) 0.000(2) 0.012(2)
O16 0.006(2) 0.019(3) 0.007(2) 0.007(2) 0.0016(19) 0.008(2)
O17 0.003(2) 0.016(3) 0.012(3) 0.008(2) 0.003(2) 0.006(2)
O18 0.011(3) 0.023(3) 0.015(3) 0.015(2) 0.005(2) 0.012(2)
O19 0.007(2) 0.015(3) 0.009(2) 0.010(2) 0.002(2) 0.007(2)
O20 0.003(2) 0.015(3) 0.013(3) 0.009(2) 0.004(2) 0.005(2)
O21 0.015(3) 0.022(3) 0.014(3) 0.013(2) 0.008(2) 0.014(2)
O90 0.016(3) 0.027(3) 0.014(3) 0.010(2) 0.006(2) 0.016(3)
O91 0.034(4) 0.028(4) 0.023(4) 0.007(3) 0.013(3) 0.004(3)
N1 0.008(3) 0.018(3) 0.013(3) 0.011(3) 0.007(2) 0.010(3)
N2 0.006(3) 0.015(3) 0.010(3) 0.007(3) 0.005(2) 0.006(3)
N3 0.009(3) 0.022(4) 0.014(3) 0.011(3) 0.003(3) 0.012(3)
N4 0.012(3) 0.018(3) 0.014(3) 0.010(3) 0.008(3) 0.009(3)
N5 0.014(3) 0.019(4) 0.010(3) 0.005(3) 0.002(3) 0.009(3)
N6 0.020(4) 0.023(4) 0.013(3) 0.011(3) 0.004(3) 0.015(3)
C1 0.010(4) 0.026(4) 0.016(4) 0.012(3) 0.007(3) 0.012(3)
C2 0.011(4) 0.020(4) 0.015(4) 0.004(3) 0.002(3) 0.006(3)
C3 0.011(4) 0.029(5) 0.015(4) 0.009(4) 0.001(3) 0.011(4)
C4 0.014(4) 0.022(4) 0.019(4) 0.011(3) 0.010(3) 0.012(3)
C5 0.013(4) 0.019(4) 0.015(4) 0.017(3) 0.010(3) 0.011(3)
C6 0.012(4) 0.021(4) 0.013(4) 0.010(3) 0.003(3) 0.011(3)
C7 0.005(3) 0.017(4) 0.010(3) 0.009(3) 0.004(3) 0.005(3)
C8 0.013(4) 0.019(4) 0.011(4) 0.012(3) 0.005(3) 0.010(3)
C9 0.007(3) 0.018(4) 0.014(4) 0.011(3) 0.004(3) 0.006(3)
C10 0.008(4) 0.018(4) 0.016(4) 0.008(3) 0.000(3) 0.009(3)
C11 0.017(4) 0.020(4) 0.022(4) 0.016(3) 0.008(3) 0.013(3)
C12 0.010(4) 0.016(4) 0.013(4) 0.008(3) 0.000(3) 0.007(3)
C13 0.008(4) 0.017(4) 0.020(4) 0.011(3) 0.003(3) 0.005(3)
C14 0.012(4) 0.018(4) 0.017(4) 0.010(3) 0.007(3) 0.007(3)
C15 0.024(4) 0.023(4) 0.012(4) 0.010(3) 0.005(3) 0.018(4)
C16 0.014(4) 0.019(4) 0.013(4) 0.010(3) 0.001(3) 0.008(3)
C17 0.014(4) 0.022(4) 0.019(4) 0.013(3) 0.000(3) 0.012(3)
C18 0.017(4) 0.018(4) 0.018(4) 0.010(3) 0.001(3) 0.010(3)
C19 0.010(4) 0.017(4) 0.016(4) 0.003(3) 0.001(3) 0.008(3)
C20 0.007(3) 0.020(4) 0.011(4) 0.009(3) 0.004(3) 0.006(3)
C21 0.009(4) 0.012(4) 0.014(4) 0.007(3) 0.007(3) 0.003(3)
C22 0.008(3) 0.015(4) 0.014(4) 0.006(3) 0.007(3) 0.005(3)
C23 0.007(3) 0.009(4) 0.013(4) 0.005(3) 0.001(3) -0.001(3)
C24 0.008(3) 0.018(4) 0.012(4) 0.007(3) 0.001(3) 0.005(3)
C25 0.009(3) 0.015(4) 0.011(4) 0.005(3) 0.002(3) 0.007(3)
C26 0.017(4) 0.018(4) 0.013(4) 0.009(3) 0.004(3) 0.010(3)
C27 0.025(5) 0.028(5) 0.015(4) 0.013(4) 0.009(3) 0.018(4)
C28 0.026(5) 0.029(5) 0.023(5) 0.019(4) 0.007(4) 0.019(4)
C29 0.020(4) 0.028(5) 0.018(4) 0.010(4) 0.007(3) 0.016(4)
C30 0.027(5) 0.024(5) 0.010(4) 0.007(3) 0.005(3) 0.017(4)
C31 0.013(4) 0.018(4) 0.017(4) 0.004(3) 0.002(3) 0.013(3)
C32 0.007(4) 0.022(4) 0.018(4) 0.010(3) 0.007(3) 0.007(3)
C33 0.011(4) 0.024(4) 0.011(4) 0.008(3) 0.004(3) 0.010(3)
C34 0.010(3) 0.021(4) 0.017(4) 0.010(3) 0.009(3) 0.007(3)
C35 0.005(3) 0.017(4) 0.019(4) 0.012(3) 0.001(3) 0.005(3)

loop_
_atom_type_symbol
_atom_type_description
_atom_type_scat_dispersion_real
_atom_type_scat_dispersion_imag
_atom_type_scat_source
C C 0.0033 0.0016 'International Tables Vol C Tables 4.2.6.8 and 6.1.1.4'
H H 0.0000 0.0000 'International Tables Vol C Tables 4.2.6.8 and 6.1.1.4'
N N 0.0061 0.0033 'International Tables Vol C Tables 4.2.6.8 and 6.1.1.4'
O O 0.0106 0.0060 'International Tables Vol C Tables 4.2.6.8 and 6.1.1.4'
P P 0.1023 0.0942 'International Tables Vol C Tables 4.2.6.8 and 6.1.1.4'
Cu Cu 0.3201 1.2651 'International Tables Vol C Tables 4.2.6.8 and 6.1.1.4'
Mo Mo -1.6832 0.6857 'International Tables Vol C Tables 4.2.6.8 and 6.1.1.4'

loop_
_geom_angle_atom_site_label_1
_geom_angle_atom_site_label_2
_geom_angle_atom_site_label_3
_geom_angle
_geom_angle_site_symmetry_1
_geom_angle_site_symmetry_3
O2 Mo1 O1 102.0(3) . .
O2 Mo1 O15 98.7(3) . .
O1 Mo1 O15 101.3(2) . .
O2 Mo1 O3 102.8(3) . .
O1 Mo1 O3 93.2(2) . .
O15 Mo1 O3 150.9(2) . .
O2 Mo1 O16 157.5(2) . .
O1 Mo1 O16 99.9(2) . .
O15 Mo1 O16 71.8(2) . .
O3 Mo1 O16 81.0(2) . .
O2 Mo1 O19 86.5(2) . .
O1 Mo1 O19 164.9(2) . .
O15 Mo1 O19 89.6(2) . .
O3 Mo1 O19 72.6(2) . .
O16 Mo1 O19 73.40(18) . .
O5 Mo2 O4 103.8(3) . .
O5 Mo2 O3 101.1(3) . .
O4 Mo2 O3 101.3(3) . .
O5 Mo2 O6 101.9(3) . .
O4 Mo2 O6 97.2(2) . .
O3 Mo2 O6 146.0(2) . .
O5 Mo2 O17 90.0(2) . .
O4 Mo2 O17 164.2(2) . .
O3 Mo2 O17 83.3(2) . .
O6 Mo2 O17 72.0(2) . .
O5 Mo2 O19 168.5(2) . .
O4 Mo2 O19 86.8(2) . .
O3 Mo2 O19 72.1(2) . .
O6 Mo2 O19 80.8(2) . .
O17 Mo2 O19 80.18(19) . .
O8 Mo3 O7 103.7(3) . .
O8 Mo3 O6 98.6(3) . .
O7 Mo3 O6 102.1(3) . .
O8 Mo3 O9 99.1(3) . .
O7 Mo3 O9 93.1(2) . .
O6 Mo3 O9 153.2(2) . .
O8 Mo3 O20 95.4(2) . .
O7 Mo3 O20 158.3(2) . .
O6 Mo3 O20 84.8(2) . .
O9 Mo3 O20 73.6(2) . .
O8 Mo3 O17 165.4(2) . .
O7 Mo3 O17 89.0(2) . .
O6 Mo3 O17 71.4(2) . .
O9 Mo3 O17 87.1(2) . .
O20 Mo3 O17 73.64(19) . .
O10 Mo4 O11 102.4(3) . .
O10 Mo4 O12 106.1(3) . .
O11 Mo4 O12 97.2(3) . .
O10 Mo4 O9 99.9(3) . .
O11 Mo4 O9 102.0(3) . .
O12 Mo4 O9 143.4(2) . .
O10 Mo4 O18 85.5(2) . .
O11 Mo4 O18 172.0(2) . .
O12 Mo4 O18 79.3(2) . .
O9 Mo4 O18 77.5(2) . .
O10 Mo4 O20 166.8(3) . .
O11 Mo4 O20 84.9(2) . .
O12 Mo4 O20 83.5(2) . .
O9 Mo4 O20 67.7(2) . .
O18 Mo4 O20 87.54(19) . .
O13 Mo5 O14 101.9(3) . .
O13 Mo5 O12 103.0(2) . .
O14 Mo5 O12 100.8(3) . .
O13 Mo5 O15 98.1(2) . .
O14 Mo5 O15 103.3(2) . .
O12 Mo5 O15 143.7(2) . .
O13 Mo5 O16 165.4(2) . .
O14 Mo5 O16 88.9(2) . .
O12 Mo5 O16 84.3(2) . .
O15 Mo5 O16 69.5(2) . .
O13 Mo5 O21 81.5(2) . .
O14 Mo5 O21 176.5(3) . .
O12 Mo5 O21 79.0(2) . .
O15 Mo5 O21 75.31(19) . .
O16 Mo5 O21 87.64(19) . .
N2 Cu1 O90 176.3(3) . .
N2 Cu1 N1 80.5(3) . .
O90 Cu1 N1 98.5(3) . .
N2 Cu1 N3 79.8(3) . .
O90 Cu1 N3 102.0(3) . .
N1 Cu1 N3 155.8(3) . .
N2 Cu1 O1 89.1(2) . .
O90 Cu1 O1 87.5(2) . .
N1 Cu1 O1 95.5(2) . .
N3 Cu1 O1 98.2(2) . .
O7 Cu2 N5 166.3(3) . .
O7 Cu2 N4 98.0(3) . .
N5 Cu2 N4 80.3(3) . .
O7 Cu2 N6 99.2(3) . .
N5 Cu2 N6 80.9(3) . .
N4 Cu2 N6 160.7(3) . .
O7 Cu2 O91 102.4(2) . .
N5 Cu2 O91 91.0(3) . .
N4 Cu2 O91 86.6(3) . .
N6 Cu2 O91 98.2(3) . .
O18 P1 O17 110.4(3) . .
O18 P1 O16 109.9(3) . .
O17 P1 O16 111.3(3) . .
O18 P1 C31 111.3(4) . .
O17 P1 C31 105.1(4) . .
O16 P1 C31 108.7(3) . .
O21 P2 O19 111.4(3) . .
O21 P2 O20 109.4(3) . .
O19 P2 O20 110.5(3) . .
O21 P2 C34 112.7(3) . .
O19 P2 C34 106.6(3) . .
O20 P2 C34 106.2(3) . .
Mo1 O1 Cu1 119.9(3) . .
Mo2 O3 Mo1 122.9(3) . .
Mo3 O6 Mo2 123.4(3) . .
Mo3 O7 Cu2 139.4(3) . .
Mo3 O9 Mo4 123.4(3) . .
Mo5 O12 Mo4 151.1(3) . .
Mo1 O15 Mo5 123.1(3) . .
P1 O16 Mo1 130.2(3) . .
P1 O16 Mo5 132.9(3) . .
Mo1 O16 Mo5 95.0(2) . .
P1 O17 Mo2 125.7(3) . .
P1 O17 Mo3 128.5(3) . .
Mo2 O17 Mo3 93.15(18) . .
P1 O18 Mo4 119.9(3) . .
P2 O19 Mo1 130.4(3) . .
P2 O19 Mo2 126.1(3) . .
Mo1 O19 Mo2 92.27(19) . .
P2 O20 Mo3 129.1(3) . .
P2 O20 Mo4 134.5(3) . .
Mo3 O20 Mo4 94.9(2) . .
P2 O21 Mo5 115.5(3) . .
C1 N1 C5 118.4(7) . .
C1 N1 Cu1 127.5(5) . .
C5 N1 Cu1 114.0(5) . .
C10 N2 C6 122.4(7) . .
C10 N2 Cu1 118.2(5) . .
C6 N2 Cu1 118.2(6) . .
C11 N3 C15 119.1(7) . .
C11 N3 Cu1 113.4(5) . .
C15 N3 Cu1 127.5(6) . .
C16 N4 C20 119.6(7) . .
C16 N4 Cu2 126.0(6) . .
C20 N4 Cu2 114.3(5) . .
C21 N5 C25 122.7(7) . .
C21 N5 Cu2 118.6(5) . .
C25 N5 Cu2 118.4(6) . .
C30 N6 C26 118.8(7) . .
C30 N6 Cu2 127.3(6) . .
C26 N6 Cu2 113.7(5) . .
N1 C1 C2 122.6(8) . .
N1 C1 H1 118.7 . .
C2 C1 H1 118.7 . .
C1 C2 C3 118.3(8) . .
C1 C2 H2 120.8 . .
C3 C2 H2 120.8 . .
C4 C3 C2 119.5(8) . .
C4 C3 H3 120.3 . .
C2 C3 H3 120.3 . .
C3 C4 C5 118.9(8) . .
C3 C4 H4 120.5 . .
C5 C4 H4 120.5 . .
N1 C5 C4 122.3(8) . .
N1 C5 C6 113.3(7) . .
C4 C5 C6 124.4(7) . .
N2 C6 C7 120.6(7) . .
N2 C6 C5 112.5(7) . .
C7 C6 C5 126.9(7) . .
C6 C7 C8 118.6(7) . .
C6 C7 H7 120.7 . .
C8 C7 H7 120.7 . .
C9 C8 C7 120.0(7) . .
C9 C8 C23 123.1(7) . 2_676
C7 C8 C23 116.8(7) . 2_676
C10 C9 C8 118.6(7) . .
C10 C9 H9 120.7 . .
C8 C9 H9 120.7 . .
N2 C10 C9 119.6(7) . .
N2 C10 C11 111.1(7) . .
C9 C10 C11 129.3(7) . .
N3 C11 C12 122.1(7) . .
N3 C11 C10 114.5(7) . .
C12 C11 C10 123.4(7) . .
C11 C12 C13 118.4(8) . .
C11 C12 H12 120.8 . .
C13 C12 H12 120.8 . .
C14 C13 C12 118.2(8) . .
C14 C13 H13 120.9 . .
C12 C13 H13 120.9 . .
C15 C14 C13 120.8(8) . .
C15 C14 H14 119.6 . .
C13 C14 H14 119.6 . .
N3 C15 C14 121.5(8) . .
N3 C15 H15 119.3 . .
C14 C15 H15 119.3 . .
N4 C16 C17 121.7(8) . .
N4 C16 H16 119.1 . .
C17 C16 H16 119.1 . .
C16 C17 C18 119.2(8) . .
C16 C17 H17 120.4 . .
C18 C17 H17 120.4 . .
C19 C18 C17 119.3(8) . .
C19 C18 H18 120.4 . .
C17 C18 H18 120.4 . .
C18 C19 C20 118.7(8) . .
C18 C19 H19 120.6 . .
C20 C19 H19 120.6 . .
N4 C20 C19 121.4(7) . .
N4 C20 C21 113.9(7) . .
C19 C20 C21 124.7(7) . .
N5 C21 C22 119.9(7) . .
N5 C21 C20 112.4(7) . .
C22 C21 C20 127.7(7) . .
C23 C22 C21 118.4(7) . .
C23 C22 H22 120.8 . .
C21 C22 H22 120.8 . .
C22 C23 C24 120.7(7) . .
C22 C23 C8 118.9(7) . 2_676
C24 C23 C8 120.2(7) . 2_676
C25 C24 C23 118.0(7) . .
C25 C24 H24 121.0 . .
C23 C24 H24 121.0 . .
N5 C25 C24 120.0(7) . .
N5 C25 C26 113.1(7) . .
C24 C25 C26 126.9(7) . .
N6 C26 C27 121.6(8) . .
N6 C26 C25 113.5(7) . .
C27 C26 C25 124.8(8) . .
C28 C27 C26 118.4(8) . .
C28 C27 H27 120.8 . .
C26 C27 H27 120.8 . .
C29 C28 C27 120.4(8) . .
C29 C28 H28 119.8 . .
C27 C28 H28 119.8 . .
C28 C29 C30 119.3(8) . .
C28 C29 H29 120.4 . .
C30 C29 H29 120.4 . .
N6 C30 C29 121.5(8) . .
N6 C30 H30 119.3 . .
C29 C30 H30 119.3 . .
C32 C31 P1 116.6(6) . .
C32 C31 H31A 108.2 . .
P1 C31 H31A 108.2 . .
C32 C31 H31B 108.2 . .
P1 C31 H31B 108.2 . .
H31A C31 H31B 107.3 . .
C33 C32 C31 113.8(7) . .
C33 C32 H32A 108.8 . .
C31 C32 H32A 108.8 . .
C33 C32 H32B 108.8 . .
C31 C32 H32B 108.8 . .
H32A C32 H32B 107.7 . .
C32 C33 C35 113.1(7) . 1_455
C32 C33 H33A 109.0 . .
C35 C33 H33A 109.0 1_455 .
C32 C33 H33B 109.0 . .
C35 C33 H33B 109.0 1_455 .
H33A C33 H33B 107.8 . .
C35 C34 P2 114.9(5) . .
C35 C34 H34A 108.5 . .
P2 C34 H34A 108.5 . .
C35 C34 H34B 108.5 . .
P2 C34 H34B 108.5 . .
H34A C34 H34B 107.5 . .
C34 C35 C33 113.5(7) . 1_655
C34 C35 H35A 108.9 . .
C33 C35 H35A 108.9 1_655 .
C34 C35 H35B 108.9 . .
C33 C35 H35B 108.9 1_655 .
H35A C35 H35B 107.7 . .

loop_
_geom_bond_atom_site_label_1
_geom_bond_atom_site_label_2
_geom_bond_distance
_geom_bond_site_symmetry_2
Mo1 O2 1.705(5) .
Mo1 O1 1.722(5) .
Mo1 O15 1.904(6) .
Mo1 O3 1.927(6) .
Mo1 O16 2.261(5) .
Mo1 O19 2.309(5) .
Mo2 O5 1.705(6) .
Mo2 O4 1.710(5) .
Mo2 O3 1.899(5) .
Mo2 O6 1.958(5) .
Mo2 O17 2.281(5) .
Mo2 O19 2.350(6) .
Mo3 O8 1.693(5) .
Mo3 O7 1.770(6) .
Mo3 O6 1.876(5) .
Mo3 O9 1.908(5) .
Mo3 O20 2.164(6) .
Mo3 O17 2.367(5) .
Mo4 O10 1.722(6) .
Mo4 O11 1.720(6) .
Mo4 O12 1.913(6) .
Mo4 O9 1.926(6) .
Mo4 O18 2.299(5) .
Mo4 O20 2.411(5) .
Mo5 O13 1.711(6) .
Mo5 O14 1.702(6) .
Mo5 O12 1.897(6) .
Mo5 O15 1.948(5) .
Mo5 O16 2.331(6) .
Mo5 O21 2.477(6) .
Cu1 N2 1.915(7) .
Cu1 O90 1.928(6) .
Cu1 N1 2.014(6) .
Cu1 N3 2.017(7) .
Cu1 O1 2.331(5) .
Cu2 O7 1.908(5) .
Cu2 N5 1.919(7) .
Cu2 N4 2.011(7) .
Cu2 N6 2.014(7) .
Cu2 O91 2.332(7) .
P1 O18 1.509(6) .
P1 O17 1.545(6) .
P1 O16 1.557(6) .
P1 C31 1.795(8) .
P2 O21 1.516(6) .
P2 O19 1.538(5) .
P2 O20 1.554(5) .
P2 C34 1.794(7) .
N1 C1 1.331(11) .
N1 C5 1.360(10) .
N2 C10 1.345(10) .
N2 C6 1.339(10) .
N3 C11 1.355(11) .
N3 C15 1.344(11) .
N4 C16 1.335(10) .
N4 C20 1.338(10) .
N5 C21 1.329(10) .
N5 C25 1.344(10) .
N6 C30 1.343(11) .
N6 C26 1.372(10) .
C1 C2 1.387(11) .
C1 H1 0.9500 .
C2 C3 1.392(12) .
C2 H2 0.9500 .
C3 C4 1.376(12) .
C3 H3 0.9500 .
C4 C5 1.375(11) .
C4 H4 0.9500 .
C5 C6 1.482(12) .
C6 C7 1.370(11) .
C7 C8 1.403(11) .
C7 H7 0.9500 .
C8 C9 1.388(11) .
C8 C23 1.494(11) 2_676
C9 C10 1.393(11) .
C9 H9 0.9500 .
C10 C11 1.470(11) .
C11 C12 1.393(11) .
C12 C13 1.411(11) .
C12 H12 0.9500 .
C13 C14 1.375(12) .
C13 H13 0.9500 .
C14 C15 1.379(12) .
C14 H14 0.9500 .
C15 H15 0.9500 .
C16 C17 1.386(11) .
C16 H16 0.9500 .
C17 C18 1.377(12) .
C17 H17 0.9500 .
C18 C19 1.379(11) .
C18 H18 0.9500 .
C19 C20 1.400(11) .
C19 H19 0.9500 .
C20 C21 1.484(10) .
C21 C22 1.389(11) .
C22 C23 1.382(11) .
C22 H22 0.9500 .
C23 C24 1.394(11) .
C23 C8 1.494(11) 2_676
C24 C25 1.385(11) .
C24 H24 0.9500 .
C25 C26 1.477(11) .
C26 C27 1.378(11) .
C27 C28 1.384(12) .
C27 H27 0.9500 .
C28 C29 1.363(12) .
C28 H28 0.9500 .
C29 C30 1.386(12) .
C29 H29 0.9500 .
C30 H30 0.9500 .
C31 C32 1.535(11) .
C31 H31A 0.9900 .
C31 H31B 0.9900 .
C32 C33 1.520(11) .
C32 H32A 0.9900 .
C32 H32B 0.9900 .
C33 C35 1.535(10) 1_455
C33 H33A 0.9900 .
C33 H33B 0.9900 .
C34 C35 1.526(10) .
C34 H34A 0.9900 .
C34 H34B 0.9900 .
C35 C33 1.535(10) 1_655
C35 H35A 0.9900 .
C35 H35B 0.9900 .

loop_
_geom_torsion_atom_site_label_1
_geom_torsion_atom_site_label_2
_geom_torsion_atom_site_label_3
_geom_torsion_atom_site_label_4
_geom_torsion
_geom_torsion_site_symmetry_1
_geom_torsion_site_symmetry_4
O2 Mo1 O1 Cu1 -30.3(4) . .
O15 Mo1 O1 Cu1 -131.9(3) . .
O3 Mo1 O1 Cu1 73.4(3) . .
O16 Mo1 O1 Cu1 154.8(3) . .
O19 Mo1 O1 Cu1 92.7(9) . .
N2 Cu1 O1 Mo1 -112.6(4) . .
O90 Cu1 O1 Mo1 68.8(4) . .
N1 Cu1 O1 Mo1 167.0(4) . .
N3 Cu1 O1 Mo1 -33.0(4) . .
O5 Mo2 O3 Mo1 -174.9(3) . .
O4 Mo2 O3 Mo1 78.4(4) . .
O6 Mo2 O3 Mo1 -43.1(6) . .
O17 Mo2 O3 Mo1 -86.2(3) . .
O19 Mo2 O3 Mo1 -4.4(3) . .
O2 Mo1 O3 Mo2 -77.6(4) . .
O1 Mo1 O3 Mo2 179.3(3) . .
O15 Mo1 O3 Mo2 59.1(6) . .
O16 Mo1 O3 Mo2 79.8(3) . .
O19 Mo1 O3 Mo2 4.5(3) . .
O8 Mo3 O6 Mo2 170.7(4) . .
O7 Mo3 O6 Mo2 -83.2(4) . .
O9 Mo3 O6 Mo2 39.9(7) . .
O20 Mo3 O6 Mo2 76.0(3) . .
O17 Mo3 O6 Mo2 1.5(3) . .
O5 Mo2 O6 Mo3 84.5(4) . .
O4 Mo2 O6 Mo3 -169.7(4) . .
O3 Mo2 O6 Mo3 -47.1(6) . .
O17 Mo2 O6 Mo3 -1.6(3) . .
O19 Mo2 O6 Mo3 -84.2(3) . .
O8 Mo3 O7 Cu2 -103.6(5) . .
O6 Mo3 O7 Cu2 154.2(5) . .
O9 Mo3 O7 Cu2 -3.5(5) . .
O20 Mo3 O7 Cu2 47.5(9) . .
O17 Mo3 O7 Cu2 83.6(5) . .
N5 Cu2 O7 Mo3 157.2(9) . .
N4 Cu2 O7 Mo3 -121.0(5) . .
N6 Cu2 O7 Mo3 67.8(5) . .
O91 Cu2 O7 Mo3 -32.7(5) . .
O8 Mo3 O9 Mo4 -98.8(4) . .
O7 Mo3 O9 Mo4 156.7(3) . .
O6 Mo3 O9 Mo4 31.8(7) . .
O20 Mo3 O9 Mo4 -5.8(3) . .
O17 Mo3 O9 Mo4 67.9(3) . .
O10 Mo4 O9 Mo3 -170.1(3) . .
O11 Mo4 O9 Mo3 84.8(4) . .
O12 Mo4 O9 Mo3 -35.3(6) . .
O18 Mo4 O9 Mo3 -87.1(3) . .
O20 Mo4 O9 Mo3 5.4(3) . .
O13 Mo5 O12 Mo4 140.4(6) . .
O14 Mo5 O12 Mo4 -114.5(7) . .
O15 Mo5 O12 Mo4 16.4(9) . .
O16 Mo5 O12 Mo4 -26.8(6) . .
O21 Mo5 O12 Mo4 61.9(6) . .
O10 Mo4 O12 Mo5 138.2(6) . .
O11 Mo4 O12 Mo5 -116.6(7) . .
O9 Mo4 O12 Mo5 4.9(9) . .
O18 Mo4 O12 Mo5 56.2(6) . .
O20 Mo4 O12 Mo5 -32.5(6) . .
O2 Mo1 O15 Mo5 152.6(3) . .
O1 Mo1 O15 Mo5 -103.2(3) . .
O3 Mo1 O15 Mo5 15.2(6) . .
O16 Mo1 O15 Mo5 -6.4(3) . .
O19 Mo1 O15 Mo5 66.2(3) . .
O13 Mo5 O15 Mo1 -165.6(3) . .
O14 Mo5 O15 Mo1 90.0(4) . .
O12 Mo5 O15 Mo1 -40.3(5) . .
O16 Mo5 O15 Mo1 6.3(3) . .
O21 Mo5 O15 Mo1 -86.7(3) . .
O18 P1 O16 Mo1 -169.3(3) . .
O17 P1 O16 Mo1 -46.6(5) . .
C31 P1 O16 Mo1 68.7(5) . .
O18 P1 O16 Mo5 -9.1(5) . .
O17 P1 O16 Mo5 113.6(4) . .
C31 P1 O16 Mo5 -131.1(4) . .
O2 Mo1 O16 P1 102.1(7) . .
O1 Mo1 O16 P1 -91.2(4) . .
O15 Mo1 O16 P1 170.0(4) . .
O3 Mo1 O16 P1 0.5(4) . .
O19 Mo1 O16 P1 74.8(4) . .
O2 Mo1 O16 Mo5 -63.4(7) . .
O1 Mo1 O16 Mo5 103.2(2) . .
O15 Mo1 O16 Mo5 4.49(18) . .
O3 Mo1 O16 Mo5 -165.1(2) . .
O19 Mo1 O16 Mo5 -90.7(2) . .
O13 Mo5 O16 P1 -135.9(8) . .
O14 Mo5 O16 P1 86.0(4) . .
O12 Mo5 O16 P1 -15.0(4) . .
O15 Mo5 O16 P1 -169.4(5) . .
O21 Mo5 O16 P1 -94.2(4) . .
O13 Mo5 O16 Mo1 29.1(9) . .
O14 Mo5 O16 Mo1 -109.1(2) . .
O12 Mo5 O16 Mo1 149.9(2) . .
O15 Mo5 O16 Mo1 -4.45(18) . .
O21 Mo5 O16 Mo1 70.75(19) . .
O18 P1 O17 Mo2 158.5(3) . .
O16 P1 O17 Mo2 36.1(5) . .
C31 P1 O17 Mo2 -81.4(4) . .
O18 P1 O17 Mo3 27.2(5) . .
O16 P1 O17 Mo3 -95.2(4) . .
C31 P1 O17 Mo3 147.3(4) . .
O5 Mo2 O17 P1 114.6(4) . .
O4 Mo2 O17 P1 -94.3(9) . .
O3 Mo2 O17 P1 13.4(4) . .
O6 Mo2 O17 P1 -142.9(4) . .
O19 Mo2 O17 P1 -59.5(4) . .
O5 Mo2 O17 Mo3 -101.5(2) . .
O4 Mo2 O17 Mo3 49.6(9) . .
O3 Mo2 O17 Mo3 157.4(2) . .
O6 Mo2 O17 Mo3 1.0(2) . .
O19 Mo2 O17 Mo3 84.47(19) . .
O8 Mo3 O17 P1 93.5(10) . .
O7 Mo3 O17 P1 -115.6(4) . .
O6 Mo3 O17 P1 141.2(4) . .
O9 Mo3 O17 P1 -22.5(4) . .
O20 Mo3 O17 P1 51.3(4) . .
O8 Mo3 O17 Mo2 -48.9(10) . .
O7 Mo3 O17 Mo2 102.1(2) . .
O6 Mo3 O17 Mo2 -1.1(2) . .
O9 Mo3 O17 Mo2 -164.8(2) . .
O20 Mo3 O17 Mo2 -91.0(2) . .
O17 P1 O18 Mo4 -60.8(4) . .
O16 P1 O18 Mo4 62.4(4) . .
C31 P1 O18 Mo4 -177.1(4) . .
O10 Mo4 O18 P1 -179.0(4) . .
O11 Mo4 O18 P1 -8(2) . .
O12 Mo4 O18 P1 -71.7(4) . .
O9 Mo4 O18 P1 79.8(4) . .
O20 Mo4 O18 P1 12.1(4) . .
O21 P2 O19 Mo1 23.8(5) . .
O20 P2 O19 Mo1 -98.0(4) . .
C34 P2 O19 Mo1 147.1(4) . .
O21 P2 O19 Mo2 157.0(3) . .
O20 P2 O19 Mo2 35.2(4) . .
C34 P2 O19 Mo2 -79.7(4) . .
O2 Mo1 O19 P2 -114.6(4) . .
O1 Mo1 O19 P2 120.6(8) . .
O15 Mo1 O19 P2 -15.9(4) . .
O3 Mo1 O19 P2 140.8(4) . .
O16 Mo1 O19 P2 55.3(4) . .
O2 Mo1 O19 Mo2 101.5(2) . .
O1 Mo1 O19 Mo2 -23.3(9) . .
O15 Mo1 O19 Mo2 -159.7(2) . .
O3 Mo1 O19 Mo2 -3.04(19) . .
O16 Mo1 O19 Mo2 -88.6(2) . .
O5 Mo2 O19 P2 -88.6(12) . .
O4 Mo2 O19 P2 113.9(4) . .
O3 Mo2 O19 P2 -143.1(4) . .
O6 Mo2 O19 P2 16.1(4) . .
O17 Mo2 O19 P2 -57.1(4) . .
O5 Mo2 O19 Mo1 57.6(12) . .
O4 Mo2 O19 Mo1 -99.9(2) . .
O3 Mo2 O19 Mo1 3.09(19) . .
O6 Mo2 O19 Mo1 162.3(2) . .
O17 Mo2 O19 Mo1 89.13(19) . .
O21 P2 O20 Mo3 -176.0(3) . .
O19 P2 O20 Mo3 -53.0(4) . .
C34 P2 O20 Mo3 62.2(5) . .
O21 P2 O20 Mo4 -13.3(5) . .
O19 P2 O20 Mo4 109.7(4) . .
C34 P2 O20 Mo4 -135.1(4) . .
O8 Mo3 O20 P2 -90.5(4) . .
O7 Mo3 O20 P2 117.6(6) . .
O6 Mo3 O20 P2 7.7(4) . .
O9 Mo3 O20 P2 171.6(4) . .
O17 Mo3 O20 P2 79.8(4) . .
O8 Mo3 O20 Mo4 101.8(2) . .
O7 Mo3 O20 Mo4 -50.1(7) . .
O6 Mo3 O20 Mo4 -160.0(2) . .
O9 Mo3 O20 Mo4 3.91(19) . .
O17 Mo3 O20 Mo4 -87.94(19) . .
O10 Mo4 O20 P2 -151.2(9) . .
O11 Mo4 O20 P2 84.1(4) . .
O12 Mo4 O20 P2 -13.7(4) . .
O9 Mo4 O20 P2 -170.7(5) . .
O18 Mo4 O20 P2 -93.2(4) . .
O10 Mo4 O20 Mo3 15.4(11) . .
O11 Mo4 O20 Mo3 -109.3(3) . .
O12 Mo4 O20 Mo3 152.9(2) . .
O9 Mo4 O20 Mo3 -4.0(2) . .
O18 Mo4 O20 Mo3 73.4(2) . .
O19 P2 O21 Mo5 -59.5(4) . .
O20 P2 O21 Mo5 62.9(4) . .
C34 P2 O21 Mo5 -179.2(3) . .
O13 Mo5 O21 P2 -178.3(4) . .
O14 Mo5 O21 P2 14(4) . .
O12 Mo5 O21 P2 -73.2(3) . .
O15 Mo5 O21 P2 80.9(3) . .
O16 Mo5 O21 P2 11.5(3) . .
N2 Cu1 N1 C1 172.6(7) . .
O90 Cu1 N1 C1 -11.0(7) . .
N3 Cu1 N1 C1 136.4(7) . .
O1 Cu1 N1 C1 -99.3(7) . .
N2 Cu1 N1 C5 -4.0(5) . .
O90 Cu1 N1 C5 172.4(5) . .
N3 Cu1 N1 C5 -40.2(9) . .
O1 Cu1 N1 C5 84.1(5) . .
O90 Cu1 N2 C10 103(4) . .
N1 Cu1 N2 C10 177.7(6) . .
N3 Cu1 N2 C10 -16.6(6) . .
O1 Cu1 N2 C10 81.9(6) . .
O90 Cu1 N2 C6 -64(4) . .
N1 Cu1 N2 C6 10.2(6) . .
N3 Cu1 N2 C6 176.0(6) . .
O1 Cu1 N2 C6 -85.5(6) . .
N2 Cu1 N3 C11 10.1(5) . .
O90 Cu1 N3 C11 -166.6(5) . .
N1 Cu1 N3 C11 46.4(9) . .
O1 Cu1 N3 C11 -77.5(5) . .
N2 Cu1 N3 C15 -172.3(7) . .
O90 Cu1 N3 C15 10.9(7) . .
N1 Cu1 N3 C15 -136.0(7) . .
O1 Cu1 N3 C15 100.1(7) . .
O7 Cu2 N4 C16 12.4(7) . .
N5 Cu2 N4 C16 178.6(7) . .
N6 Cu2 N4 C16 165.1(8) . .
O91 Cu2 N4 C16 -89.7(7) . .
O7 Cu2 N4 C20 -167.4(6) . .
N5 Cu2 N4 C20 -1.1(6) . .
N6 Cu2 N4 C20 -14.6(12) . .
O91 Cu2 N4 C20 90.5(6) . .
O7 Cu2 N5 C21 89.6(13) . .
N4 Cu2 N5 C21 5.6(6) . .
N6 Cu2 N5 C21 -178.9(7) . .
O91 Cu2 N5 C21 -80.7(6) . .
O7 Cu2 N5 C25 -96.4(12) . .
N4 Cu2 N5 C25 179.6(7) . .
N6 Cu2 N5 C25 -4.8(6) . .
O91 Cu2 N5 C25 93.3(6) . .
O7 Cu2 N6 C30 -12.3(8) . .
N5 Cu2 N6 C30 -178.5(8) . .
N4 Cu2 N6 C30 -165.0(8) . .
O91 Cu2 N6 C30 91.8(8) . .
O7 Cu2 N6 C26 171.2(6) . .
N5 Cu2 N6 C26 5.0(6) . .
N4 Cu2 N6 C26 18.5(13) . .
O91 Cu2 N6 C26 -84.8(6) . .
C5 N1 C1 C2 -0.4(12) . .
Cu1 N1 C1 C2 -176.8(6) . .
N1 C1 C2 C3 0.3(13) . .
C1 C2 C3 C4 -0.1(13) . .
C2 C3 C4 C5 0.0(13) . .
C1 N1 C5 C4 0.2(11) . .
Cu1 N1 C5 C4 177.1(6) . .
C1 N1 C5 C6 -178.9(7) . .
Cu1 N1 C5 C6 -2.0(8) . .
C3 C4 C5 N1 0.0(12) . .
C3 C4 C5 C6 179.0(8) . .
C10 N2 C6 C7 -2.9(12) . .
Cu1 N2 C6 C7 164.0(6) . .
C10 N2 C6 C5 179.2(7) . .
Cu1 N2 C6 C5 -13.9(9) . .
N1 C5 C6 N2 9.9(9) . .
C4 C5 C6 N2 -169.2(7) . .
N1 C5 C6 C7 -167.9(8) . .
C4 C5 C6 C7 13.0(13) . .
N2 C6 C7 C8 -2.4(12) . .
C5 C6 C7 C8 175.2(7) . .
C6 C7 C8 C9 5.1(11) . .
C6 C7 C8 C23 -173.4(7) . 2_676
C7 C8 C9 C10 -2.8(11) . .
C23 C8 C9 C10 175.7(7) 2_676 .
C6 N2 C10 C9 5.3(11) . .
Cu1 N2 C10 C9 -161.6(6) . .
C6 N2 C10 C11 -174.1(7) . .
Cu1 N2 C10 C11 19.0(8) . .
C8 C9 C10 N2 -2.4(11) . .
C8 C9 C10 C11 176.9(8) . .
C15 N3 C11 C12 -0.4(11) . .
Cu1 N3 C11 C12 177.4(6) . .
C15 N3 C11 C10 179.2(7) . .
Cu1 N3 C11 C10 -3.0(8) . .
N2 C10 C11 N3 -9.6(9) . .
C9 C10 C11 N3 171.1(8) . .
N2 C10 C11 C12 170.0(7) . .
C9 C10 C11 C12 -9.3(13) . .
N3 C11 C12 C13 -1.6(11) . .
C10 C11 C12 C13 178.9(7) . .
C11 C12 C13 C14 2.0(11) . .
C12 C13 C14 C15 -0.6(12) . .
C11 N3 C15 C14 1.9(11) . .
Cu1 N3 C15 C14 -175.5(6) . .
C13 C14 C15 N3 -1.4(12) . .
C20 N4 C16 C17 1.1(12) . .
Cu2 N4 C16 C17 -178.7(6) . .
N4 C16 C17 C18 0.9(13) . .
C16 C17 C18 C19 -1.6(13) . .
C17 C18 C19 C20 0.4(13) . .
C16 N4 C20 C19 -2.3(12) . .
Cu2 N4 C20 C19 177.5(6) . .
C16 N4 C20 C21 177.3(7) . .
Cu2 N4 C20 C21 -2.9(9) . .
C18 C19 C20 N4 1.6(12) . .
C18 C19 C20 C21 -178.0(8) . .
C25 N5 C21 C22 -3.6(12) . .
Cu2 N5 C21 C22 170.1(6) . .
C25 N5 C21 C20 177.7(7) . .
Cu2 N5 C21 C20 -8.5(9) . .
N4 C20 C21 N5 7.2(10) . .
C19 C20 C21 N5 -173.2(8) . .
N4 C20 C21 C22 -171.3(8) . .
C19 C20 C21 C22 8.3(13) . .
N5 C21 C22 C23 5.5(12) . .
C20 C21 C22 C23 -176.1(8) . .
C21 C22 C23 C24 -2.3(12) . .
C21 C22 C23 C8 172.9(7) . 2_676
C22 C23 C24 C25 -2.7(12) . .
C8 C23 C24 C25 -177.9(7) 2_676 .
C21 N5 C25 C24 -1.6(12) . .
Cu2 N5 C25 C24 -175.4(6) . .
C21 N5 C25 C26 177.5(7) . .
Cu2 N5 C25 C26 3.7(9) . .
C23 C24 C25 N5 4.7(12) . .
C23 C24 C25 C26 -174.3(8) . .
C30 N6 C26 C27 1.6(13) . .
Cu2 N6 C26 C27 178.5(7) . .
C30 N6 C26 C25 178.8(8) . .
Cu2 N6 C26 C25 -4.4(9) . .
N5 C25 C26 N6 0.7(11) . .
C24 C25 C26 N6 179.7(8) . .
N5 C25 C26 C27 177.7(8) . .
C24 C25 C26 C27 -3.3(14) . .
N6 C26 C27 C28 -0.2(14) . .
C25 C26 C27 C28 -177.0(8) . .
C26 C27 C28 C29 0.0(15) . .
C27 C28 C29 C30 -1.1(15) . .
C26 N6 C30 C29 -2.8(14) . .
Cu2 N6 C30 C29 -179.2(7) . .
C28 C29 C30 N6 2.6(15) . .
O18 P1 C31 C32 -52.5(7) . .
O17 P1 C31 C32 -172.1(6) . .
O16 P1 C31 C32 68.6(7) . .
P1 C31 C32 C33 -65.4(9) . .
C31 C32 C33 C35 -167.3(7) . 1_455
O21 P2 C34 C35 -56.9(7) . .
O19 P2 C34 C35 -179.3(6) . .
O20 P2 C34 C35 62.9(6) . .
P2 C34 C35 C33 -165.9(6) . 1_655
